data_1521827
loop_
_publ_author_name
'Redhammer, G.J.'
'Lottermoser, W.'
'Schneider, J.'
'Beran, A.'
'Amthauer, G.'

_publ_section_title
;
 Spectroscopic and structural properties of synthetic micas on the
 annite-siderophyllite binary: synthesis, crystal structure refinement,
 Mossbauer, and infrared spectroscopy
;
_journal_name_full 'American Mineralogist'
_journal_page_first 449
_journal_page_last 465
_journal_volume 85
_journal_year 2000
_chemical_formula_sum 'Al1.72 Fe2.38 H1.88 K Mg0.11 Mn0.03 O11.88 Si2.55 Ti0.04'
_chemical_name_systematic
;
K (Fe2.38 Al0.27 Mg0.11 Mn0.03 Ti0.04) (Si2.55 Al1.45) O10 (O H)1.88
;
_space_group_IT_number 12
_symmetry_space_group_name_Hall '-C 2y'
_symmetry_space_group_name_H-M 'C 1 2/m 1'
_cell_angle_alpha 90
_cell_angle_beta 100.22
_cell_angle_gamma 90
_cell_formula_units_Z 2
_cell_length_a 5.377
_cell_length_b 9.308
_cell_length_c 10.283
_cell_volume 506.489
_citation_journal_id_ASTM AMMIAY
_cod_data_source_file Redhammer_AMMIAY_2000_955.cif
_cod_data_source_block H1.88Al1.72Fe2.38K1Mg0.11Mn0.03O11.88Si2.55Ti0.04
_cod_original_cell_volume 506.4894
_cod_original_formula_sum
;
H1.88 Al1.72 Fe2.38 K1 Mg0.11 Mn0.03 O11.88 Si2.55 Ti0.04
;
_cod_database_code 1521827

loop_
_symmetry_equiv_pos_as_xyz
x,y,z
-x,y,-z
-x,-y,-z
x,-y,z
x+1/2,y+1/2,z
-x+1/2,y+1/2,-z
-x+1/2,-y+1/2,-z
x+1/2,-y+1/2,z

loop_
_atom_site_label
_atom_site_type_symbol
_atom_site_fract_x
_atom_site_fract_y
_atom_site_fract_z
_atom_site_occupancy
_atom_site_U_iso_or_equiv
K1 K+1 0 0 0 1 0.0
Al3 Al+3 0 0.83196 0.5 0.09 0.0
Mn2 Mn+2 0 0.83196 0.5 0.01 0.0
Mn1 Mn+2 0 0.5 0.5 0.01 0.0
Fe2 Fe+2 0 0.83196 0.5 0.793 0.0
O2 O-2 0.5158 0 0.1706 1 0.0
O3 O-2 0.6319 0.1679 0.3918 1 0.0
Al1 Al+3 0.5754 0.16681 0.22579 0.3625 0.0
Ti1 Ti+4 0 0.5 0.5 0.013 0.0
O1 O-2 0.826 0.2298 0.1695 1 0.0
Al2 Al+3 0 0.5 0.5 0.09 0.0
Ti2 Ti+4 0 0.83196 0.5 0.013 0.0
Mg1 Mg+2 0 0.5 0.5 0.037 0.0
Si1 Si+4 0.5754 0.16681 0.22579 0.6375 0.0
Mg2 Mg+2 0 0.83196 0.5 0.037 0.0
O4 O-2 0.1271 0 0.3963 0.94 0.0
Fe1 Fe+2 0 0.5 0.5 0.793 0.0
